data_7016100
loop_
_publ_author_name
'Boulsourani, Z.'
'Tangoulis, V.'
'Raptopoulou, C. P.'
'Psycharis, V.'
'Dendrinou-Samara, C'

_publ_section_title
;
 Ferromagnetic and antiferromagnetic copper(ii) complexes: Counterplay
 between zero-field effects of the quartet ground state and
 intermolecular interactions.
;
_journal_issue 31
_journal_name_full 'Dalton transactions (Cambridge, England : 2003)'
_journal_page_first 7946
_journal_page_last 7956
_journal_paper_doi 10.1039/c1dt10254k
_journal_volume 40
_journal_year 2011
_chemical_formula_sum 'C22 H34 Cu3 N4 O16 S2'
_chemical_formula_weight 865.27
_chemical_name_systematic
;
?
;
_space_group_IT_number 14
_symmetry_cell_setting monoclinic
_symmetry_space_group_name_Hall '-P 2ybc'
_symmetry_space_group_name_H-M 'P 1 21/c 1'
_atom_sites_solution_hydrogens geom
_atom_sites_solution_primary direct
_atom_sites_solution_secondary difmap
_audit_creation_method SHELXL-97
_cell_angle_alpha 90.00
_cell_angle_beta 98.3980(10)
_cell_angle_gamma 90.00
_cell_formula_units_Z 2
_cell_length_a 8.5728(2)
_cell_length_b 16.3472(2)
_cell_length_c 11.2474(2)
_cell_measurement_reflns_used 18985
_cell_measurement_temperature 180(2)
_cell_measurement_theta_max 71.83
_cell_measurement_theta_min 6.66
_cell_volume 1559.32(5)
_computing_cell_refinement 'CrystalClear, Rigaku MSC, 2005'
_computing_data_collection 'CrystalClear, Rigaku MSC, 2005'
_computing_data_reduction 'CrystalClear, Rigaku MSC, 2005'
_computing_structure_refinement 'SHELXL-97 (Sheldrick, 1997)'
_computing_structure_solution 'SHELXS-97 (Sheldrick, 1997)'
_diffrn_ambient_temperature 180(2)
_diffrn_measured_fraction_theta_full 0.986
_diffrn_measured_fraction_theta_max 0.986
_diffrn_measurement_device_type 'Rigaku R-AXIS SPIDER IPDS'
_diffrn_measurement_method '\q scans'
_diffrn_radiation_monochromator graphite
_diffrn_radiation_source 'fine-focus sealed tube'
_diffrn_radiation_type CuK\a
_diffrn_radiation_wavelength 1.54178
_diffrn_reflns_av_R_equivalents 0.0306
_diffrn_reflns_av_sigmaI/netI 0.0203
_diffrn_reflns_limit_h_max 10
_diffrn_reflns_limit_h_min -9
_diffrn_reflns_limit_k_max 19
_diffrn_reflns_limit_k_min -19
_diffrn_reflns_limit_l_max 10
_diffrn_reflns_limit_l_min -12
_diffrn_reflns_number 18277
_diffrn_reflns_theta_full 64.98
_diffrn_reflns_theta_max 64.98
_diffrn_reflns_theta_min 6.66
_exptl_absorpt_coefficient_mu 4.349
_exptl_absorpt_correction_T_max 1.000
_exptl_absorpt_correction_T_min 0.620
_exptl_absorpt_correction_type empirical
_exptl_absorpt_process_details 'CrystalClear, Rigaku MSC, 2005'
_exptl_crystal_colour green
_exptl_crystal_density_diffrn 1.843
_exptl_crystal_density_method 'not measured'
_exptl_crystal_description parallelepiped
_exptl_crystal_F_000 882
_exptl_crystal_size_max 0.43
_exptl_crystal_size_mid 0.22
_exptl_crystal_size_min 0.21
_refine_diff_density_max 1.286
_refine_diff_density_min -1.695
_refine_diff_density_rms 0.104
_refine_ls_extinction_method none
_refine_ls_goodness_of_fit_ref 1.071
_refine_ls_hydrogen_treatment refall
_refine_ls_matrix_type full
_refine_ls_number_parameters 275
_refine_ls_number_reflns 2616
_refine_ls_number_restraints 0
_refine_ls_restrained_S_all 1.071
_refine_ls_R_factor_all 0.0441
_refine_ls_R_factor_gt 0.0430
_refine_ls_shift/su_max 0.001
_refine_ls_shift/su_mean 0.000
_refine_ls_structure_factor_coef Fsqd
_refine_ls_weighting_details 'calc w=1/[\s^2^(Fo^2^)+(0.0570P)^2^+4.3127P] where P=(Fo^2^+2Fc^2^)/3'
_refine_ls_weighting_scheme calc
_refine_ls_wR_factor_gt 0.1090
_refine_ls_wR_factor_ref 0.1101
_reflns_number_gt 2527
_reflns_number_total 2616
_reflns_threshold_expression >2sigma(I)
_cod_data_source_file c1dt10254k.txt
_cod_data_source_block kecu49
_cod_original_sg_symbol_H-M P21/c
_cod_database_code 7016100

loop_
_symmetry_equiv_pos_as_xyz
'x, y, z'
'-x, y+1/2, -z+1/2'
'-x, -y, -z'
'x, -y-1/2, z-1/2'

loop_
_atom_site_label
_atom_site_type_symbol
_atom_site_fract_x
_atom_site_fract_y
_atom_site_fract_z
_atom_site_U_iso_or_equiv
_atom_site_adp_type
_atom_site_occupancy
_atom_site_symmetry_multiplicity
_atom_site_calc_flag
_atom_site_refinement_flags
_atom_site_disorder_assembly
_atom_site_disorder_group
Cu1 Cu 0.17917(5) 0.11535(3) 0.01168(4) 0.01914(18) Uani 1 1 d . . .
Cu2 Cu 0.5000 0.0000 0.0000 0.0184(2) Uani 1 2 d S . .
O1 O 0.2951(3) 0.03641(15) -0.0674(2) 0.0214(5) Uani 1 1 d . . .
O2 O 0.2805(3) 0.23553(16) 0.0614(2) 0.0270(6) Uani 1 1 d . . .
O3 O -0.0581(3) 0.13360(18) 0.0199(3) 0.0350(7) Uani 1 1 d . . .
H3O H -0.1082 0.1393 0.0782 0.045 Uiso 1 1 calc R . .
N N 0.1225(3) 0.16978(17) -0.1489(3) 0.0190(6) Uani 1 1 d . . .
C1 C 0.2152(4) 0.1256(2) -0.2319(3) 0.0235(7) Uani 1 1 d . . .
C2 C 0.2353(4) 0.0376(2) -0.1922(3) 0.0213(7) Uani 1 1 d . . .
C3 C 0.1641(4) 0.2581(2) -0.1394(4) 0.0247(8) Uani 1 1 d . . .
C4 C 0.3111(4) 0.2703(2) -0.0506(4) 0.0285(8) Uani 1 1 d . . .
C5 C -0.0494(4) 0.1575(2) -0.1854(3) 0.0252(8) Uani 1 1 d . . .
C6 C -0.1385(4) 0.1764(3) -0.0827(4) 0.0283(8) Uani 1 1 d . . .
O11 O 0.4268(3) -0.01177(16) 0.1575(2) 0.0265(6) Uani 1 1 d . . .
O12 O 0.2203(3) 0.07134(16) 0.1707(2) 0.0272(6) Uani 1 1 d . . .
C11 C 0.3193(4) 0.0176(2) 0.2092(3) 0.0193(7) Uani 1 1 d . A .
C12 C 0.3063(4) -0.0169(2) 0.3293(3) 0.0194(7) Uani 1 1 d . . .
C14 C 0.2128(5) -0.0509(3) 0.5117(4) 0.0428(12) Uani 1 1 d . . .
C15 C 0.3304(5) -0.1025(3) 0.5024(4) 0.0422(12) Uani 1 1 d . A .
S11 S 0.41799(17) -0.09066(9) 0.38725(13) 0.0265(19) Uani 0.50 1 d P A 1
C13 C 0.17587(17) 0.01062(9) 0.41092(13) 0.037(9) Uani 0.50 1 d P A 1
C13A C 0.41799(17) -0.09066(9) 0.38725(13) 0.037(9) Uani 0.50 1 d P A 2
S11A S 0.17587(17) 0.01062(9) 0.41092(13) 0.0265(19) Uani 0.50 1 d P A 2
N21 N 0.6419(4) 0.17482(18) 0.1735(3) 0.0266(7) Uani 1 1 d . . .
O21 O 0.5515(4) 0.2093(2) 0.2350(3) 0.0441(8) Uani 1 1 d . . .
O22 O 0.5901(3) 0.15242(19) 0.0688(2) 0.0362(7) Uani 1 1 d . . .
O23 O 0.7836(3) 0.16257(17) 0.2158(3) 0.0330(6) Uani 1 1 d . . .
H2O H 0.357(6) 0.225(3) 0.099(4) 0.030(13) Uiso 1 1 d . . .
H1A H 0.326(5) 0.149(3) -0.225(4) 0.032(11) Uiso 1 1 d . . .
H1B H 0.166(5) 0.130(2) -0.316(4) 0.026(10) Uiso 1 1 d . . .
H2A H 0.301(6) 0.012(3) -0.236(4) 0.035(12) Uiso 1 1 d . . .
H2B H 0.134(5) 0.007(2) -0.208(4) 0.021(10) Uiso 1 1 d . . .
H3A H 0.079(6) 0.285(3) -0.119(4) 0.040(13) Uiso 1 1 d . . .
H3B H 0.175(5) 0.281(3) -0.217(4) 0.041(12) Uiso 1 1 d . . .
H4A H 0.333(5) 0.332(3) -0.041(4) 0.037(12) Uiso 1 1 d . . .
H4B H 0.404(5) 0.250(3) -0.080(4) 0.028(11) Uiso 1 1 d . . .
H5A H -0.064(5) 0.101(3) -0.206(4) 0.025(10) Uiso 1 1 d . . .
H5B H -0.084(5) 0.188(3) -0.250(4) 0.023(10) Uiso 1 1 d . . .
H6A H -0.236(6) 0.154(3) -0.101(4) 0.036(12) Uiso 1 1 d . . .
H6B H -0.141(4) 0.232(3) -0.065(3) 0.019(9) Uiso 1 1 d . . .
H14 H 0.156(7) -0.058(4) 0.568(6) 0.069(18) Uiso 1 1 d . . .
H15 H 0.358(6) -0.138(3) 0.547(5) 0.039(13) Uiso 1 1 d . . .

loop_
_atom_site_aniso_label
_atom_site_aniso_U_11
_atom_site_aniso_U_22
_atom_site_aniso_U_33
_atom_site_aniso_U_23
_atom_site_aniso_U_13
_atom_site_aniso_U_12
Cu1 0.0231(3) 0.0185(3) 0.0174(3) 0.00152(18) 0.0085(2) 0.00477(18)
Cu2 0.0159(4) 0.0256(4) 0.0156(4) 0.0038(3) 0.0085(3) 0.0062(3)
O1 0.0190(11) 0.0301(13) 0.0156(12) -0.0025(10) 0.0042(9) 0.0085(9)
O2 0.0252(14) 0.0265(13) 0.0273(14) -0.0047(11) -0.0024(11) -0.0001(11)
O3 0.0213(13) 0.0530(17) 0.0337(16) 0.0154(13) 0.0143(11) 0.0105(12)
N 0.0191(14) 0.0190(14) 0.0196(15) 0.0013(11) 0.0050(11) 0.0000(11)
C1 0.0254(18) 0.0284(18) 0.0180(19) 0.0008(14) 0.0074(14) 0.0005(14)
C2 0.0200(17) 0.0267(18) 0.0174(18) -0.0052(14) 0.0031(13) 0.0028(14)
C3 0.0277(18) 0.0183(17) 0.028(2) 0.0029(15) 0.0050(15) 0.0000(14)
C4 0.0250(19) 0.0214(18) 0.039(2) 0.0008(16) 0.0044(16) -0.0048(14)
C5 0.0200(17) 0.0268(19) 0.027(2) -0.0014(16) -0.0013(14) 0.0002(14)
C6 0.0171(18) 0.033(2) 0.035(2) 0.0036(17) 0.0041(15) 0.0026(15)
O11 0.0228(12) 0.0411(15) 0.0179(13) 0.0085(11) 0.0106(10) 0.0077(11)
O12 0.0339(14) 0.0295(13) 0.0204(13) 0.0038(10) 0.0113(10) 0.0109(11)
C11 0.0174(16) 0.0220(16) 0.0197(18) -0.0016(13) 0.0070(13) -0.0037(13)
C12 0.0163(15) 0.0296(18) 0.0139(17) -0.0042(14) 0.0072(12) -0.0045(13)
C14 0.027(2) 0.082(4) 0.022(2) -0.014(2) 0.0113(17) -0.015(2)
C15 0.029(2) 0.057(3) 0.039(3) 0.030(2) -0.0028(18) -0.0032(19)
S11 0.030(3) 0.027(2) 0.022(3) 0.0081(18) 0.0051(18) 0.0105(17)
C13 0.034(12) 0.058(13) 0.024(14) -0.017(8) 0.017(8) -0.025(7)
C13A 0.034(12) 0.058(13) 0.024(14) -0.017(8) 0.017(8) -0.025(7)
S11A 0.030(3) 0.027(2) 0.022(3) 0.0081(18) 0.0051(18) 0.0105(17)
N21 0.0273(16) 0.0230(15) 0.0318(18) 0.0056(13) 0.0124(13) 0.0002(12)
O21 0.0428(17) 0.0520(19) 0.0415(18) -0.0078(14) 0.0195(14) 0.0102(14)
O22 0.0325(14) 0.0499(17) 0.0260(15) -0.0010(13) 0.0038(11) 0.0022(13)
O23 0.0246(13) 0.0362(15) 0.0370(16) 0.0008(12) 0.0009(11) 0.0002(11)

loop_
_atom_type_symbol
_atom_type_description
_atom_type_scat_dispersion_real
_atom_type_scat_dispersion_imag
_atom_type_scat_source
C C 0.0181 0.0091 'International Tables Vol C Tables 4.2.6.8 and 6.1.1.4'
H H 0.0000 0.0000 'International Tables Vol C Tables 4.2.6.8 and 6.1.1.4'
N N 0.0311 0.0180 'International Tables Vol C Tables 4.2.6.8 and 6.1.1.4'
O O 0.0492 0.0322 'International Tables Vol C Tables 4.2.6.8 and 6.1.1.4'
S S 0.3331 0.5567 'International Tables Vol C Tables 4.2.6.8 and 6.1.1.4'
Cu Cu -1.9646 0.5888 'International Tables Vol C Tables 4.2.6.8 and 6.1.1.4'

loop_
_geom_angle_atom_site_label_1
_geom_angle_atom_site_label_2
_geom_angle_atom_site_label_3
_geom_angle
_geom_angle_site_symmetry_1
_geom_angle_site_symmetry_3
_geom_angle_publ_flag
O12 Cu1 O1 98.23(10) . . ?
O12 Cu1 N 174.36(11) . . ?
O1 Cu1 N 87.40(11) . . ?
O12 Cu1 O3 93.48(11) . . ?
O1 Cu1 O3 133.95(12) . . ?
N Cu1 O3 82.31(11) . . ?
O12 Cu1 O2 94.97(11) . . ?
O1 Cu1 O2 120.53(10) . . ?
N Cu1 O2 82.34(11) . . ?
O3 Cu1 O2 102.42(11) . . ?
O1 Cu2 O1 180.00(14) . 3_655 ?
O1 Cu2 O11 90.45(10) . 3_655 ?
O1 Cu2 O11 89.55(10) 3_655 3_655 ?
O1 Cu2 O11 89.55(10) . . ?
O1 Cu2 O11 90.45(10) 3_655 . ?
O11 Cu2 O11 180.00(15) 3_655 . ?
C2 O1 Cu2 125.2(2) . . ?
C2 O1 Cu1 108.11(19) . . ?
Cu2 O1 Cu1 122.29(12) . . ?
C4 O2 Cu1 104.3(2) . . ?
C4 O2 H2O 109(4) . . ?
Cu1 O2 H2O 103(4) . . ?
C6 O3 Cu1 113.2(2) . . ?
C6 O3 H3O 109.5 . . ?
Cu1 O3 H3O 131.9 . . ?
C5 N C3 111.6(3) . . ?
C5 N C1 111.0(3) . . ?
C3 N C1 111.7(3) . . ?
C5 N Cu1 106.8(2) . . ?
C3 N Cu1 110.0(2) . . ?
C1 N Cu1 105.4(2) . . ?
N C1 C2 108.9(3) . . ?
N C1 H1A 110(2) . . ?
C2 C1 H1A 105(2) . . ?
N C1 H1B 112(2) . . ?
C2 C1 H1B 112(2) . . ?
H1A C1 H1B 108(3) . . ?
O1 C2 C1 108.3(3) . . ?
O1 C2 H2A 112(3) . . ?
C1 C2 H2A 109(3) . . ?
O1 C2 H2B 110(2) . . ?
C1 C2 H2B 112(2) . . ?
H2A C2 H2B 106(4) . . ?
N C3 C4 110.3(3) . . ?
N C3 H3A 107(3) . . ?
C4 C3 H3A 113(3) . . ?
N C3 H3B 112(3) . . ?
C4 C3 H3B 111(3) . . ?
H3A C3 H3B 103(4) . . ?
O2 C4 C3 106.7(3) . . ?
O2 C4 H4A 110(3) . . ?
C3 C4 H4A 109(2) . . ?
O2 C4 H4B 116(2) . . ?
C3 C4 H4B 112(2) . . ?
H4A C4 H4B 103(3) . . ?
N C5 C6 110.8(3) . . ?
N C5 H5A 107(2) . . ?
C6 C5 H5A 109(2) . . ?
N C5 H5B 110(3) . . ?
C6 C5 H5B 111(3) . . ?
H5A C5 H5B 109(4) . . ?
O3 C6 C5 106.2(3) . . ?
O3 C6 H6A 108(3) . . ?
C5 C6 H6A 108(3) . . ?
O3 C6 H6B 109(2) . . ?
C5 C6 H6B 113(2) . . ?
H6A C6 H6B 113(4) . . ?
C11 O11 Cu2 136.9(2) . . ?
C11 O12 Cu1 127.5(2) . . ?
O12 C11 O11 127.9(3) . . ?
O12 C11 C12 116.3(3) . . ?
O11 C11 C12 115.8(3) . . ?
C11 C12 C13 124.3(3) . . ?
C11 C12 S11 122.2(3) . . ?
C13 C12 S11 113.4(2) . . ?
C15 C14 C13 116.1(3) . . ?
C15 C14 H14 119(4) . . ?
C13 C14 H14 124(4) . . ?
C14 C15 S11 116.0(4) . . ?
C14 C15 H15 126(4) . . ?
S11 C15 H15 118(4) . . ?
C15 S11 C12 95.5(2) . . ?
C14 C13 C12 98.9(2) . . ?
O21 N21 O22 119.4(3) . . ?
O21 N21 O23 120.6(3) . . ?
O22 N21 O23 120.1(3) . . ?

loop_
_geom_bond_atom_site_label_1
_geom_bond_atom_site_label_2
_geom_bond_distance
_geom_bond_site_symmetry_2
_geom_bond_publ_flag
Cu1 O12 1.913(2) . ?
Cu1 O1 1.924(2) . ?
Cu1 N 2.009(3) . ?
Cu1 O3 2.071(3) . ?
Cu1 O2 2.187(3) . ?
Cu2 O1 1.904(2) . ?
Cu2 O1 1.904(2) 3_655 ?
Cu2 O11 1.973(2) 3_655 ?
Cu2 O11 1.973(2) . ?
O1 C2 1.422(4) . ?
O2 C4 1.440(5) . ?
O2 H2O 0.75(5) . ?
O3 C6 1.436(5) . ?
O3 H3O 0.8400 . ?
N C5 1.484(4) . ?
N C3 1.487(4) . ?
N C1 1.497(4) . ?
C1 C2 1.508(5) . ?
C1 H1A 1.02(4) . ?
C1 H1B 0.98(4) . ?
C2 H2A 0.91(5) . ?
C2 H2B 0.99(4) . ?
C3 C4 1.503(5) . ?
C3 H3A 0.91(5) . ?
C3 H3B 0.97(5) . ?
C4 H4A 1.03(5) . ?
C4 H4B 0.97(4) . ?
C5 C6 1.506(5) . ?
C5 H5A 0.96(4) . ?
C5 H5B 0.89(4) . ?
C6 H6A 0.91(5) . ?
C6 H6B 0.94(4) . ?
O11 C11 1.255(4) . ?
O12 C11 1.254(4) . ?
C11 C12 1.483(5) . ?
C12 C13 1.611(3) . ?
C12 S11 1.617(4) . ?
C14 C15 1.330(7) . ?
C14 C13 1.514(6) . ?
C14 H14 0.86(6) . ?
C15 S11 1.601(5) . ?
C15 H15 0.78(5) . ?
N21 O21 1.246(4) . ?
N21 O22 1.251(4) . ?
N21 O23 1.255(4) . ?
